data_2207354
loop_
_publ_author_name
'Huang, Wei'
'Zhao, Pei-Liang'
'Xie, Chang'
'Zhou, Zhong-Zhen'
'Yang, Guang-Fu'

_publ_section_title
;
 2-(Dibromomethyl)-4<i>H</i>-chromen-4-one
;
_journal_coeditor_code SU6237
_journal_issue 11
_journal_name_full 'Acta Crystallographica Section E'
_journal_page_first o3948
_journal_page_last o3949
_journal_paper_doi 10.1107/S1600536805035166
_journal_volume 61
_journal_year 2005
_chemical_formula_iupac 'C10 H6 Br2 O2'
_chemical_formula_moiety 'C10 H6 Br2 O2'
_chemical_formula_sum 'C10 H6 Br2 O2'
_chemical_formula_weight 317.97
_chemical_name_systematic
;
 2-(Dibromomethyl)chromen-4-one
;
_space_group_IT_number 14
_symmetry_cell_setting monoclinic
_symmetry_space_group_name_Hall '-P 2ybc'
_symmetry_space_group_name_H-M 'P 1 21/c 1'
_atom_sites_solution_hydrogens geom
_atom_sites_solution_primary direct
_atom_sites_solution_secondary difmap
_audit_creation_method SHELXL97
_cell_angle_alpha 90.00
_cell_angle_beta 96.884(3)
_cell_angle_gamma 90.00
_cell_formula_units_Z 4
_cell_length_a 8.2343(14)
_cell_length_b 10.3445(18)
_cell_length_c 12.047(2)
_cell_measurement_reflns_used 2048
_cell_measurement_temperature 292(2)
_cell_measurement_theta_max 25.14
_cell_measurement_theta_min 2.60
_cell_volume 1018.8(3)
_computing_cell_refinement 'SAINT (Bruker, 1999)'
_computing_data_collection 'SMART (Bruker, 1997)'
_computing_data_reduction SAINT
_computing_molecular_graphics 'SHELXTL (Bruker, 2001)'
_computing_publication_material SHELXTL
_computing_structure_refinement 'SHELXL97 (Sheldrick, 1997)'
_computing_structure_solution 'SHELXS97 (Sheldrick, 1997)'
_diffrn_ambient_temperature 292(2)
_diffrn_measured_fraction_theta_full 0.996
_diffrn_measured_fraction_theta_max 0.996
_diffrn_measurement_device_type 'Bruker SMART 4K CCD area-detector'
_diffrn_measurement_method '\f and \w'
_diffrn_radiation_monochromator graphite
_diffrn_radiation_source 'fine-focus sealed tube'
_diffrn_radiation_type MoK\a
_diffrn_radiation_wavelength 0.71073
_diffrn_reflns_av_R_equivalents 0.0247
_diffrn_reflns_av_sigmaI/netI 0.0311
_diffrn_reflns_limit_h_max 9
_diffrn_reflns_limit_h_min -9
_diffrn_reflns_limit_k_max 12
_diffrn_reflns_limit_k_min -11
_diffrn_reflns_limit_l_max 14
_diffrn_reflns_limit_l_min -12
_diffrn_reflns_number 5018
_diffrn_reflns_theta_full 25.05
_diffrn_reflns_theta_max 25.05
_diffrn_reflns_theta_min 2.60
_diffrn_standards_decay_% 0
_diffrn_standards_number 0
_exptl_absorpt_coefficient_mu 7.925
_exptl_absorpt_correction_T_max 0.453
_exptl_absorpt_correction_T_min 0.179
_exptl_absorpt_correction_type multi-scan
_exptl_absorpt_process_details '(SADABS; Sheldrick, 1996)'
_exptl_crystal_colour pink
_exptl_crystal_density_diffrn 2.073
_exptl_crystal_density_method 'not measured'
_exptl_crystal_description block
_exptl_crystal_F_000 608
_exptl_crystal_size_max 0.30
_exptl_crystal_size_mid 0.20
_exptl_crystal_size_min 0.10
_refine_diff_density_max 0.562
_refine_diff_density_min -0.468
_refine_ls_extinction_method none
_refine_ls_goodness_of_fit_ref 1.130
_refine_ls_hydrogen_treatment constr
_refine_ls_matrix_type full
_refine_ls_number_parameters 127
_refine_ls_number_reflns 1802
_refine_ls_number_restraints 0
_refine_ls_restrained_S_all 1.130
_refine_ls_R_factor_all 0.0437
_refine_ls_R_factor_gt 0.0348
_refine_ls_shift/su_max 0.008
_refine_ls_shift/su_mean 0.001
_refine_ls_structure_factor_coef Fsqd
_refine_ls_weighting_details 'calc w = 1/[\s^2^(Fo^2^)+(0.0485P)^2^+1.7251P] where P=(Fo^2^+2Fc^2^)/3'
_refine_ls_weighting_scheme calc
_refine_ls_wR_factor_gt 0.1017
_refine_ls_wR_factor_ref 0.1057
_reflns_number_gt 1496
_reflns_number_total 1802
_reflns_threshold_expression I>2\s(I)
_cod_data_source_file su6237.cif
_cod_data_source_block I
_cod_depositor_comments
;
The following automatic conversions were performed:
'_symmetry_cell_setting' value 'Monoclinic' changed to 'monoclinic'
according to '/home/saulius/struct/CIF-dictionaries/cif_core.dic'
dictionary named 'cif_core.dic' version 2.4.1 from 2010-06-29.

Automatic conversion script
Id: cif_fix_enum 1527 2010-12-29 10:47:43Z saulius 

The following automatic conversions were performed:

'_symmetry_cell_setting' value 'Monoclinic' changed to 'monoclinic'
according to /home/saulius/struct/CIF-dictionaries/cif_core.dic
dictionary named 'cif_core.dic' version 2.4.1 from 2010-06-29.

Automatic conversion script
Id: cif_fix_values 1715 2011-07-08 13:25:40Z adriana 
;
_cod_original_cell_volume 1018.7(3)
_cod_original_sg_symbol_H-M 'P 21/c'
_cod_database_code 2207354
_cod_database_fobs_code 2207354

loop_
_symmetry_equiv_pos_as_xyz
'x, y, z'
'-x, y+1/2, -z+1/2'
'-x, -y, -z'
'x, -y-1/2, z-1/2'

loop_
_atom_site_label
_atom_site_fract_x
_atom_site_fract_y
_atom_site_fract_z
_atom_site_U_iso_or_equiv
_atom_site_adp_type
_atom_site_calc_flag
_atom_site_refinement_flags
_atom_site_occupancy
_atom_site_type_symbol
Br1 -0.10007(7) 0.85625(5) -0.08048(5) 0.0491(2) Uani d . 1 Br
Br2 0.04440(8) 0.71887(7) -0.28348(5) 0.0644(2) Uani d . 1 Br
C1 0.3022(6) 0.6042(4) 0.0471(4) 0.0343(10) Uani d . 1 C
C2 0.2568(6) 0.4892(5) 0.0930(4) 0.0437(12) Uani d . 1 C
H2 0.1551 0.4524 0.0702 0.052 Uiso calc R 1 H
C3 0.3660(8) 0.4301(5) 0.1735(5) 0.0558(15) Uani d . 1 C
H3 0.3369 0.3529 0.2055 0.067 Uiso calc R 1 H
C4 0.5161(6) 0.4832(5) 0.2069(4) 0.0460(13) Uani d . 1 C
H4 0.5882 0.4421 0.2610 0.055 Uiso calc R 1 H
C5 0.5603(6) 0.5970(5) 0.1605(4) 0.0416(12) Uani d . 1 C
H5 0.6626 0.6321 0.1840 0.050 Uiso calc R 1 H
C6 0.4581(5) 0.6598(4) 0.0811(4) 0.0342(10) Uani d . 1 C
C7 0.4971(5) 0.7845(4) 0.0326(4) 0.0346(10) Uani d . 1 C
C8 0.3713(7) 0.8379(5) -0.0469(4) 0.0438(12) Uani d . 1 C
H8 0.3888 0.9172 -0.0799 0.053 Uiso calc R 1 H
C9 0.2288(6) 0.7760(5) -0.0748(4) 0.0358(11) Uani d . 1 C
C10 0.0947(7) 0.8300(5) -0.1536(4) 0.0462(13) Uani d . 1 C
H10 0.1300 0.9141 -0.1794 0.055 Uiso calc R 1 H
O1 0.1931(4) 0.6599(3) -0.0318(3) 0.0386(8) Uani d . 1 O
O2 0.6280(5) 0.8394(4) 0.0597(3) 0.0522(10) Uani d . 1 O

loop_
_atom_site_aniso_label
_atom_site_aniso_U_11
_atom_site_aniso_U_22
_atom_site_aniso_U_33
_atom_site_aniso_U_12
_atom_site_aniso_U_13
_atom_site_aniso_U_23
Br1 0.0454(3) 0.0483(3) 0.0507(4) 0.0002(2) -0.0056(2) -0.0017(2)
Br2 0.0662(4) 0.0905(5) 0.0352(3) -0.0166(3) 0.0002(3) -0.0060(3)
C1 0.039(3) 0.034(2) 0.030(2) -0.003(2) 0.004(2) -0.001(2)
C2 0.040(3) 0.042(3) 0.048(3) -0.009(2) 0.000(2) 0.007(2)
C3 0.088(5) 0.039(3) 0.041(3) 0.002(3) 0.012(3) 0.009(2)
C4 0.040(3) 0.054(3) 0.041(3) 0.005(3) -0.007(2) 0.005(3)
C5 0.038(3) 0.048(3) 0.038(3) -0.001(2) 0.000(2) -0.004(2)
C6 0.032(2) 0.039(3) 0.032(2) -0.001(2) 0.003(2) -0.006(2)
C7 0.023(2) 0.039(3) 0.041(3) -0.007(2) 0.003(2) -0.007(2)
C8 0.061(3) 0.032(3) 0.038(3) -0.009(2) 0.007(2) 0.003(2)
C9 0.035(2) 0.038(2) 0.034(3) -0.008(2) 0.001(2) 0.003(2)
C10 0.055(3) 0.043(3) 0.039(3) -0.014(2) 0.000(2) 0.007(2)
O1 0.0361(18) 0.0364(18) 0.0414(19) -0.0103(15) -0.0033(15) 0.0068(15)
O2 0.051(2) 0.048(2) 0.057(2) -0.0094(18) 0.0032(19) -0.0017(18)

loop_
_atom_type_symbol
_atom_type_description
_atom_type_scat_dispersion_real
_atom_type_scat_dispersion_imag
_atom_type_scat_source
C C 0.0033 0.0016 'International Tables Vol C Tables 4.2.6.8 and 6.1.1.4'
H H 0.0000 0.0000 'International Tables Vol C Tables 4.2.6.8 and 6.1.1.4'
O O 0.0106 0.0060 'International Tables Vol C Tables 4.2.6.8 and 6.1.1.4'
Br Br -0.2901 2.4595 'International Tables Vol C Tables 4.2.6.8 and 6.1.1.4'

loop_
_geom_angle_atom_site_label_1
_geom_angle_atom_site_label_2
_geom_angle_atom_site_label_3
_geom_angle
O1 C1 C2 117.2(4)
O1 C1 C6 122.0(4)
C2 C1 C6 120.8(5)
C1 C2 C3 118.5(5)
C1 C2 H2 120.8
C3 C2 H2 120.8
C4 C3 C2 121.1(5)
C4 C3 H3 119.4
C2 C3 H3 119.4
C3 C4 C5 120.0(5)
C3 C4 H4 120.0
C5 C4 H4 120.0
C6 C5 C4 121.7(5)
C6 C5 H5 119.2
C4 C5 H5 119.2
C5 C6 C1 118.0(4)
C5 C6 C7 123.6(4)
C1 C6 C7 118.3(4)
O2 C7 C8 122.7(4)
O2 C7 C6 121.9(4)
C8 C7 C6 115.4(4)
C9 C8 C7 121.5(4)
C9 C8 H8 119.2
C7 C8 H8 119.2
C8 C9 O1 123.3(4)
C8 C9 C10 123.0(4)
O1 C9 C10 113.7(4)
C9 C10 Br1 110.9(3)
C9 C10 Br2 111.4(4)
Br1 C10 Br2 109.9(3)
C9 C10 H10 108.2
Br1 C10 H10 108.2
Br2 C10 H10 108.2
C9 O1 C1 119.3(4)

loop_
_geom_bond_atom_site_label_1
_geom_bond_atom_site_label_2
_geom_bond_distance
Br1 C10 1.939(6)
Br2 C10 1.946(5)
C1 O1 1.355(6)
C1 C2 1.382(7)
C1 C6 1.422(6)
C2 C3 1.384(8)
C2 H2 0.9300
C3 C4 1.368(8)
C3 H3 0.9300
C4 C5 1.370(8)
C4 H4 0.9300
C5 C6 1.361(7)
C5 H5 0.9300
C6 C7 1.467(7)
C7 O2 1.227(6)
C7 C8 1.435(7)
C8 C9 1.344(7)
C8 H8 0.9300
C9 O1 1.354(5)
C9 C10 1.477(7)
C10 H10 0.9800

loop_
_geom_hbond_atom_site_label_D
_geom_hbond_atom_site_label_H
_geom_hbond_atom_site_label_A
_geom_hbond_site_symmetry_A
_geom_hbond_distance_DH
_geom_hbond_distance_HA
_geom_hbond_distance_DA
_geom_hbond_angle_DHA
C8 H8 O2 3_675 0.93 2.54 3.342(6) 145.3

loop_
_geom_torsion_atom_site_label_1
_geom_torsion_atom_site_label_2
_geom_torsion_atom_site_label_3
_geom_torsion_atom_site_label_4
_geom_torsion
O1 C1 C2 C3 179.8(5)
C6 C1 C2 C3 0.6(7)
C1 C2 C3 C4 -0.4(8)
C2 C3 C4 C5 0.1(8)
C3 C4 C5 C6 -0.1(8)
C4 C5 C6 C1 0.2(7)
C4 C5 C6 C7 177.3(5)
O1 C1 C6 C5 -179.7(4)
C2 C1 C6 C5 -0.5(7)
O1 C1 C6 C7 3.1(7)
C2 C1 C6 C7 -177.7(4)
C5 C6 C7 O2 1.5(8)
C1 C6 C7 O2 178.5(4)
C5 C6 C7 C8 -177.7(5)
C1 C6 C7 C8 -0.7(6)
O2 C7 C8 C9 -179.8(5)
C6 C7 C8 C9 -0.6(7)
C7 C8 C9 O1 -0.5(8)
C7 C8 C9 C10 178.0(5)
C8 C9 C10 Br1 -118.2(5)
O1 C9 C10 Br1 60.4(5)
C8 C9 C10 Br2 119.1(5)
O1 C9 C10 Br2 -62.2(5)
C8 C9 O1 C1 2.9(7)
C10 C9 O1 C1 -175.7(4)
C2 C1 O1 C9 176.6(4)
C6 C1 O1 C9 -4.2(6)

loop_
_cod_related_entry_id
_cod_related_entry_database
_cod_related_entry_code
1 ChemSpider 10601640
